data_1540885
loop_
_publ_author_name
'Sataty, Y.A.'
'Herbstein, F.H.'
'Ron, A.'

_publ_section_title
;
 Carbon tetrafluoride-phase II: Far-infrared spectrum and crystal
 structure
;
_journal_name_full 'Journal of Chemical Physics'
_journal_page_first 1094
_journal_page_last 1097
_journal_volume 62
_journal_year 1975
_chemical_formula_sum 'C F4'
_space_group_IT_number 15
_symmetry_space_group_name_Hall '-C 2yc'
_symmetry_space_group_name_H-M 'C 1 2/c 1'
_cell_angle_alpha 90
_cell_angle_beta 120.42
_cell_angle_gamma 90
_cell_formula_units_Z 4
_cell_length_a 8.435
_cell_length_b 4.32
_cell_length_c 8.478
_cell_volume 266.403
_citation_journal_id_ASTM JCPSA6
_cod_data_source_file Sataty_JCPSA6_1975_1665.cif
_cod_data_source_block C1F4
_cod_original_cell_volume 266.4031
_cod_original_formula_sum 'C1 F4'
_cod_database_code 1540885

loop_
_symmetry_equiv_pos_as_xyz
x,y,z
-x,y,-z+1/2
-x,-y,-z
x,-y,z-1/2
x+1/2,y+1/2,z
-x+1/2,y+1/2,-z+1/2
-x+1/2,-y+1/2,-z
x+1/2,-y+1/2,z-1/2

loop_
_atom_site_label
_atom_site_type_symbol
_atom_site_fract_x
_atom_site_fract_y
_atom_site_fract_z
_atom_site_occupancy
_atom_site_U_iso_or_equiv
F2 F-1 0.105 0.147 0.394 1 0.0
C1 C+4 0 0.323 0.25 1 0.0
F1 F-1 -0.106 0.5 0.286 1 0.0
